data_7047412
loop_
_publ_author_name
'Williams, Morwen R. M.'
'Bertrand, Beno\^it'
'Fernandez-Cestau, Julio'
'Waller, Zo\"e A E'
'O'Connell, Maria A'
'Searcey, Mark'
'Bochmann, Manfred'

_publ_section_title
;
 Acridine-decorated cyclometallated gold(iii) complexes: synthesis and
 anti-tumour investigations.
;
_journal_issue 38
_journal_name_full 'Dalton transactions (Cambridge, England : 2003)'
_journal_page_first 13523
_journal_page_last 13534
_journal_paper_doi 10.1039/c8dt02507j
_journal_volume 47
_journal_year 2018
_chemical_formula_sum 'C35 H31 Au Cl2 N4'
_chemical_formula_weight 775.5
_space_group_IT_number 14
_space_group_name_Hall '-P 2ybc'
_space_group_name_H-M_alt 'P 1 21/c 1'
_symmetry_cell_setting monoclinic
_symmetry_Int_Tables_number 14
_symmetry_space_group_name_Hall '-P 2ybc'
_symmetry_space_group_name_H-M 'P 1 21/c 1'
_atom_sites_solution_hydrogens mixed
_audit_creation_date 2018-06-18T10:42:27-00:00
_audit_creation_method 'WinGX routine CIF_UPDATE'
_audit_update_record
;
2018-06-18 deposited with the CCDC.
2018-08-31 downloaded from the CCDC.
;
_cell_angle_alpha 90
_cell_angle_beta 104.423(4)
_cell_angle_gamma 90
_cell_formula_units_Z 4
_cell_length_a 16.0889(7)
_cell_length_b 9.4523(4)
_cell_length_c 20.5113(8)
_cell_measurement_reflns_used 20773
_cell_measurement_temperature 100(2)
_cell_measurement_theta_max 29.691
_cell_measurement_theta_min 3.567
_cell_volume 3021.0(2)
_computing_cell_refinement 'CrysAlisPro 1.171.39.9g (Rigaku OD, 2015)'
_computing_data_collection 'CrysAlisPro 1.171.39.9g (Rigaku OD, 2015)'
_computing_data_reduction 'CrysAlisPro 1.171.39.9g (Rigaku OD, 2015)'
_computing_structure_refinement 'SHELXL-2014/7 (Sheldrick, 2014)'
_diffrn_ambient_temperature 100(2)
_diffrn_detector 'CCD plate'
_diffrn_measured_fraction_theta_full 0.996
_diffrn_measured_fraction_theta_max 0.992
_diffrn_measurement_device 'four-circle diffractometer'
_diffrn_measurement_device_type 'XtaLAB AFC12 (RCD3): Kappa single'
_diffrn_measurement_method '\w scans'
_diffrn_orient_matrix_type 'CrysAlisPro convention (1999,Acta A55,543-557)'
_diffrn_orient_matrix_UB_11 0.0447792
_diffrn_orient_matrix_UB_12 0.0013311
_diffrn_orient_matrix_UB_13 0.0026192
_diffrn_orient_matrix_UB_21 0.0080681
_diffrn_orient_matrix_UB_22 -0.0019262
_diffrn_orient_matrix_UB_23 0.0356024
_diffrn_orient_matrix_UB_31 0.0009539
_diffrn_orient_matrix_UB_32 -0.0750047
_diffrn_orient_matrix_UB_33 -0.0008666
_diffrn_radiation_monochromator graphite
_diffrn_radiation_probe x-ray
_diffrn_radiation_type MoK\a
_diffrn_radiation_wavelength 0.71073
_diffrn_reflns_av_R_equivalents 0.0646
_diffrn_reflns_av_unetI/netI 0.0715
_diffrn_reflns_Laue_measured_fraction_full 0.996
_diffrn_reflns_Laue_measured_fraction_max 0.992
_diffrn_reflns_limit_h_max 20
_diffrn_reflns_limit_h_min -20
_diffrn_reflns_limit_k_max 12
_diffrn_reflns_limit_k_min -12
_diffrn_reflns_limit_l_max 26
_diffrn_reflns_limit_l_min -26
_diffrn_reflns_number 44924
_diffrn_reflns_point_group_measured_fraction_full 0.996
_diffrn_reflns_point_group_measured_fraction_max 0.992
_diffrn_reflns_theta_full 25.242
_diffrn_reflns_theta_max 27.484
_diffrn_reflns_theta_min 3.346
_diffrn_source 'fine-focus sealed X-ray tube'
_diffrn_source_type 'Enhance (Mo) X-ray Source'
_exptl_absorpt_coefficient_mu 5.079
_exptl_absorpt_correction_T_max 1
_exptl_absorpt_correction_T_min 0.387
_exptl_absorpt_correction_type gaussian
_exptl_absorpt_process_details
;
        CrysAlisPro 1.171.39.9g (Rigaku Oxford Diffraction, 2015)
Numerical absorption correction based on gaussian integration over
                        a multifaceted crystal model
        Empirical absorption correction using spherical harmonics,
 implemented in SCALE3 ABSPACK scaling algorithm.
;
_exptl_crystal_colour red
_exptl_crystal_density_diffrn 1.705
_exptl_crystal_description plate
_exptl_crystal_F_000 1528
_exptl_crystal_size_max 0.185
_exptl_crystal_size_mid 0.159
_exptl_crystal_size_min 0.031
_refine_diff_density_max 4.626
_refine_diff_density_min -2.247
_refine_diff_density_rms 0.202
_refine_ls_extinction_method none
_refine_ls_goodness_of_fit_ref 1.157
_refine_ls_hydrogen_treatment mixed
_refine_ls_matrix_type full
_refine_ls_number_parameters 385
_refine_ls_number_reflns 6885
_refine_ls_number_restraints 0
_refine_ls_restrained_S_all 1.157
_refine_ls_R_factor_all 0.0631
_refine_ls_R_factor_gt 0.0588
_refine_ls_shift/su_max 0.002
_refine_ls_shift/su_mean 0
_refine_ls_structure_factor_coef Fsqd
_refine_ls_weighting_details 'w=1/[\s^2^(Fo^2^)+(0.0226P)^2^+51.4216P] where P=(Fo^2^+2Fc^2^)/3'
_refine_ls_weighting_scheme calc
_refine_ls_wR_factor_gt 0.1193
_refine_ls_wR_factor_ref 0.1214
_reflns_Friedel_coverage 0
_reflns_number_gt 6483
_reflns_number_total 6885
_reflns_threshold_expression 'I > 2\s(I)'
_cod_data_source_file c8dt02507j2.cif
_cod_data_source_block complex9
_cod_depositor_comments 'Adding full bibliography for 7047411--7047412.cif.'
_cod_original_sg_symbol_H-M 'P 21/c'
_cod_database_code 7047412
_shelx_estimated_absorpt_t_min 0.453
_shelx_estimated_absorpt_t_max 0.858

loop_
_symmetry_equiv_pos_as_xyz
'x, y, z'
'-x, y+1/2, -z+1/2'
'-x, -y, -z'
'x, -y-1/2, z-1/2'

loop_
_atom_site_label
_atom_site_type_symbol
_atom_site_fract_x
_atom_site_fract_y
_atom_site_fract_z
_atom_site_U_iso_or_equiv
_atom_site_adp_type
_atom_site_occupancy
_atom_site_site_symmetry_order
_atom_site_calc_flag
_atom_site_refinement_flags_posn
_atom_site_refinement_flags_adp
C1 C 0.6365(5) 0.2208(9) 0.5407(4) 0.0208(17) Uani 1 1 d . .
H1 H 0.6877 0.2379 0.5746 0.025 Uiso 1 1 calc R U
C2 C 0.6395(5) 0.1308(11) 0.4883(4) 0.0284(19) Uani 1 1 d . .
H2 H 0.6913 0.084 0.4869 0.034 Uiso 1 1 calc R U
C3 C 0.5652(5) 0.1099(10) 0.4375(4) 0.0272(19) Uani 1 1 d . .
H3 H 0.5657 0.0497 0.4005 0.033 Uiso 1 1 calc R U
C4 C 0.4910(5) 0.1774(10) 0.4414(4) 0.0234(17) Uani 1 1 d . .
H4 H 0.4399 0.164 0.4069 0.028 Uiso 1 1 calc R U
C5 C 0.4906(5) 0.2653(9) 0.4957(3) 0.0179(15) Uani 1 1 d . .
C6 C 0.4158(5) 0.3451(9) 0.5055(3) 0.0174(15) Uani 1 1 d . .
C7 C 0.3331(5) 0.3296(10) 0.4631(4) 0.0214(17) Uani 1 1 d . .
H7 H 0.3237 0.2703 0.4246 0.026 Uiso 1 1 calc R U
C8 C 0.2657(5) 0.4017(10) 0.4782(4) 0.0248(18) Uani 1 1 d . .
H8 H 0.21 0.3926 0.449 0.03 Uiso 1 1 calc R U
C9 C 0.2769(5) 0.4883(9) 0.5356(3) 0.0197(16) Uani 1 1 d . .
C10 C 0.3600(5) 0.5039(9) 0.5760(3) 0.0165(15) Uani 1 1 d . .
H10 H 0.3693 0.565 0.6139 0.02 Uiso 1 1 calc R U
C11 C 0.4302(4) 0.4324(9) 0.5625(3) 0.0163(15) Uani 1 1 d . .
C12 C 0.1973(5) 0.5540(11) 0.5520(4) 0.027(2) Uani 1 1 d . .
C13 C 0.1500(6) 0.6478(12) 0.4934(4) 0.036(2) Uani 1 1 d . .
H13A H 0.0978 0.6857 0.5032 0.053 Uiso 1 1 calc R U
H13B H 0.1347 0.5914 0.452 0.053 Uiso 1 1 calc R U
H13C H 0.1874 0.726 0.4875 0.053 Uiso 1 1 calc R U
C14 C 0.1369(6) 0.4356(15) 0.5616(5) 0.054(3) Uani 1 1 d . .
H14A H 0.167 0.3726 0.5978 0.08 Uiso 1 1 calc R U
H14B H 0.1183 0.3817 0.5197 0.08 Uiso 1 1 calc R U
H14C H 0.0867 0.4766 0.5735 0.08 Uiso 1 1 calc R U
C15 C 0.2209(6) 0.6430(15) 0.6161(4) 0.052(3) Uani 1 1 d . .
H15A H 0.2569 0.587 0.6526 0.078 Uiso 1 1 calc R U
H15B H 0.1685 0.6718 0.6286 0.078 Uiso 1 1 calc R U
H15C H 0.2525 0.7272 0.6082 0.078 Uiso 1 1 calc R U
C16 C 0.5954(5) 0.5620(9) 0.7480(3) 0.0178(15) Uani 1 1 d . .
C17 C 0.5920(5) 0.6531(9) 0.8016(4) 0.0200(16) Uani 1 1 d . .
H17 H 0.5428 0.7103 0.7994 0.024 Uiso 1 1 calc R U
C18 C 0.6619(5) 0.6589(9) 0.8584(4) 0.0204(16) Uani 1 1 d . .
H18 H 0.6595 0.7188 0.895 0.025 Uiso 1 1 calc R U
C19 C 0.7340(5) 0.5781(11) 0.8611(4) 0.0273(19) Uani 1 1 d . .
H19 H 0.7812 0.5829 0.8996 0.033 Uiso 1 1 calc R U
C20 C 0.7380(5) 0.4893(10) 0.8077(4) 0.0250(18) Uani 1 1 d . .
H20 H 0.7873 0.4324 0.8104 0.03 Uiso 1 1 calc R U
C21 C 0.6696(5) 0.4837(9) 0.7503(3) 0.0173(15) Uani 1 1 d . .
C22 C 0.7355(5) 0.3091(10) 0.6954(3) 0.0199(17) Uani 1 1 d . .
C23 C 0.7257(4) 0.1613(9) 0.7030(3) 0.0157(15) Uani 1 1 d . .
C24 C 0.6483(5) 0.0987(10) 0.7106(3) 0.0205(17) Uani 1 1 d . .
H24 H 0.5996 0.1568 0.7088 0.025 Uiso 1 1 calc R U
C25 C 0.6428(5) -0.0423(10) 0.7203(4) 0.0223(17) Uani 1 1 d . .
H25 H 0.591 -0.0814 0.7267 0.027 Uiso 1 1 calc R U
C26 C 0.7144(5) -0.1333(10) 0.7210(4) 0.0264(18) Uani 1 1 d . .
H26 H 0.7096 -0.2325 0.7267 0.032 Uiso 1 1 calc R U
C27 C 0.7898(5) -0.0764(10) 0.7133(4) 0.0262(18) Uani 1 1 d . .
H27 H 0.8372 -0.137 0.7141 0.031 Uiso 1 1 calc R U
C28 C 0.7986(5) 0.0719(10) 0.7041(3) 0.0235(18) Uani 1 1 d . .
C29 C 0.8843(5) 0.2605(11) 0.6938(3) 0.0237(18) Uani 1 1 d . .
C30 C 0.9665(5) 0.3149(11) 0.6903(4) 0.0266(19) Uani 1 1 d . .
H30 H 1.0125 0.2507 0.6921 0.032 Uiso 1 1 calc R U
C31 C 0.9801(5) 0.4546(11) 0.6844(4) 0.029(2) Uani 1 1 d . .
H31 H 1.0351 0.4875 0.6821 0.035 Uiso 1 1 calc R U
C32 C 0.9124(5) 0.5524(11) 0.6816(4) 0.028(2) Uani 1 1 d . .
H32 H 0.9228 0.6506 0.6778 0.034 Uiso 1 1 calc R U
C33 C 0.8334(5) 0.5084(10) 0.6842(4) 0.0240(18) Uani 1 1 d . .
H33 H 0.7888 0.5756 0.6813 0.029 Uiso 1 1 calc R U
C34 C 0.8165(4) 0.3622(9) 0.6912(3) 0.0188(16) Uani 1 1 d . .
N1 N 0.5633(4) 0.2856(7) 0.5456(3) 0.0144(12) Uani 1 1 d . .
N2 N 0.5304(5) 0.5519(9) 0.6898(3) 0.0276(17) Uani 1 1 d . .
N3 N 0.6664(4) 0.3987(8) 0.6940(3) 0.0205(14) Uani 1 1 d . .
N4 N 0.8754(4) 0.1217(8) 0.6996(3) 0.0236(15) Uani 1 1 d . .
Au1 Au 0.54989(2) 0.41766(3) 0.62242(2) 0.01440(9) Uani 1 1 d . .
H100 H 0.490(6) 0.588(11) 0.683(5) 0.0276(17) Uani 1 1 d . .
C35 C 0.9565(7) -0.0103(16) 0.5904(7) 0.059(3) Uani 1 1 d . .
H35A H 0.9679 0.074 0.5653 0.071 Uiso 1 1 calc R U
H35B H 0.9559 0.0204 0.6364 0.071 Uiso 1 1 calc R U
Cl1 Cl 0.8553(2) -0.0804(4) 0.55018(14) 0.0663(9) Uani 1 1 d . .
Cl2 Cl 1.0350(3) -0.1274(7) 0.5950(3) 0.126(2) Uani 1 1 d . .

loop_
_atom_site_aniso_label
_atom_site_aniso_U_11
_atom_site_aniso_U_22
_atom_site_aniso_U_33
_atom_site_aniso_U_23
_atom_site_aniso_U_13
_atom_site_aniso_U_12
C1 0.016(3) 0.033(5) 0.013(3) -0.004(3) 0.001(3) 0.004(3)
C2 0.027(4) 0.040(6) 0.019(4) 0.000(4) 0.006(3) 0.012(4)
C3 0.033(4) 0.031(5) 0.018(4) -0.010(3) 0.008(3) 0.006(4)
C4 0.024(4) 0.032(5) 0.013(3) -0.005(3) 0.002(3) 0.000(4)
C5 0.021(4) 0.021(4) 0.013(3) 0.002(3) 0.006(3) -0.004(3)
C6 0.021(4) 0.022(4) 0.010(3) 0.006(3) 0.004(3) 0.000(3)
C7 0.017(4) 0.034(5) 0.013(3) -0.003(3) 0.003(3) -0.003(3)
C8 0.016(3) 0.042(6) 0.016(3) 0.003(4) 0.002(3) 0.001(4)
C9 0.016(3) 0.033(5) 0.010(3) 0.005(3) 0.002(3) 0.005(3)
C10 0.018(3) 0.021(4) 0.010(3) 0.000(3) 0.003(3) 0.001(3)
C11 0.015(3) 0.024(4) 0.010(3) 0.001(3) 0.002(2) 0.002(3)
C12 0.020(4) 0.044(6) 0.016(3) 0.002(4) 0.003(3) 0.013(4)
C13 0.025(4) 0.064(7) 0.018(4) -0.006(4) 0.004(3) 0.016(4)
C14 0.025(5) 0.101(11) 0.040(5) 0.004(6) 0.018(4) 0.006(6)
C15 0.027(5) 0.107(11) 0.018(4) -0.014(5) 0.000(3) 0.029(6)
C16 0.020(4) 0.022(4) 0.012(3) -0.001(3) 0.006(3) -0.007(3)
C17 0.025(4) 0.023(4) 0.014(3) 0.000(3) 0.009(3) 0.001(3)
C18 0.027(4) 0.023(4) 0.014(3) -0.005(3) 0.010(3) -0.008(3)
C19 0.020(4) 0.044(6) 0.016(3) -0.006(4) 0.001(3) -0.003(4)
C20 0.016(4) 0.044(6) 0.015(3) -0.005(3) 0.003(3) 0.001(4)
C21 0.019(3) 0.022(4) 0.010(3) -0.001(3) 0.002(3) 0.004(3)
C22 0.013(3) 0.042(5) 0.005(3) -0.002(3) 0.001(2) 0.007(3)
C23 0.014(3) 0.022(4) 0.010(3) 0.002(3) 0.000(2) -0.002(3)
C24 0.018(3) 0.034(5) 0.010(3) -0.001(3) 0.004(3) -0.001(3)
C25 0.018(4) 0.030(5) 0.018(3) 0.002(3) 0.004(3) -0.002(3)
C26 0.028(4) 0.032(5) 0.017(4) 0.008(3) 0.002(3) -0.004(4)
C27 0.023(4) 0.030(5) 0.025(4) 0.008(4) 0.005(3) 0.012(4)
C28 0.017(3) 0.041(5) 0.011(3) 0.005(3) 0.002(3) 0.001(4)
C29 0.016(3) 0.046(6) 0.009(3) 0.002(3) 0.003(3) 0.004(4)
C30 0.012(3) 0.050(6) 0.016(3) 0.003(4) 0.000(3) 0.003(4)
C31 0.019(4) 0.053(6) 0.016(4) -0.009(4) 0.003(3) -0.007(4)
C32 0.026(4) 0.040(6) 0.018(4) -0.009(4) 0.005(3) -0.008(4)
C33 0.022(4) 0.036(5) 0.013(3) -0.003(3) 0.002(3) -0.002(4)
C34 0.013(3) 0.036(5) 0.008(3) -0.005(3) 0.002(2) 0.000(3)
N1 0.018(3) 0.014(3) 0.011(3) -0.001(2) 0.003(2) -0.002(2)
N2 0.021(3) 0.036(5) 0.021(3) -0.019(3) -0.003(3) 0.014(3)
N3 0.014(3) 0.035(4) 0.011(3) -0.001(3) 0.001(2) -0.001(3)
N4 0.016(3) 0.039(5) 0.016(3) 0.006(3) 0.003(2) 0.002(3)
Au1 0.01370(13) 0.02036(16) 0.00899(12) -0.00044(11) 0.00253(9) 0.00122(12)
H100 0.021(3) 0.036(5) 0.021(3) -0.019(3) -0.003(3) 0.014(3)
C35 0.047(7) 0.073(10) 0.063(8) -0.012(7) 0.025(6) -0.003(6)
Cl1 0.0551(17) 0.098(3) 0.0404(14) -0.0032(17) 0.0007(12) -0.0199(19)
Cl2 0.052(2) 0.149(5) 0.158(5) -0.062(4) -0.009(3) 0.031(3)

loop_
_atom_type_symbol
_atom_type_description
_atom_type_scat_dispersion_real
_atom_type_scat_dispersion_imag
_atom_type_scat_source
C C 0.0033 0.0016 'International Tables Vol C Tables 4.2.6.8 and 6.1.1.4'
H H 0 0 'International Tables Vol C Tables 4.2.6.8 and 6.1.1.4'
N N 0.0061 0.0033 'International Tables Vol C Tables 4.2.6.8 and 6.1.1.4'
Au Au -2.0133 8.8022 'International Tables Vol C Tables 4.2.6.8 and 6.1.1.4'
Cl Cl 0.1484 0.1585 'International Tables Vol C Tables 4.2.6.8 and 6.1.1.4'

loop_
_exptl_crystal_face_index_h
_exptl_crystal_face_index_k
_exptl_crystal_face_index_l
_exptl_crystal_face_perp_dist
0 5 -2 0.0684
-1 0 5 0.0795
1 -5 -4 0.0653
1 0 -5 0.0795
-1 0 0 0.0153
1 0 0 0.0153

loop_
_geom_angle_atom_site_label_1
_geom_angle_atom_site_label_2
_geom_angle_atom_site_label_3
_geom_angle
N1 C1 C2 122.4(7)
N1 C1 H1 118.8
C2 C1 H1 118.8
C1 C2 C3 118.7(8)
C1 C2 H2 120.7
C3 C2 H2 120.7
C4 C3 C2 119.2(7)
C4 C3 H3 120.4
C2 C3 H3 120.4
C3 C4 C5 120.1(7)
C3 C4 H4 119.9
C5 C4 H4 119.9
N1 C5 C4 120.7(7)
N1 C5 C6 113.8(6)
C4 C5 C6 125.5(7)
C11 C6 C7 120.8(7)
C11 C6 C5 116.3(6)
C7 C6 C5 122.8(7)
C8 C7 C6 119.1(7)
C8 C7 H7 120.5
C6 C7 H7 120.5
C7 C8 C9 122.1(7)
C7 C8 H8 119
C9 C8 H8 119
C10 C9 C8 117.5(7)
C10 C9 C12 123.8(7)
C8 C9 C12 118.6(7)
C9 C10 C11 122.2(7)
C9 C10 H10 118.9
C11 C10 H10 118.9
C10 C11 C6 118.3(6)
C10 C11 Au1 127.5(5)
C6 C11 Au1 113.7(5)
C14 C12 C15 108.9(8)
C14 C12 C9 108.9(8)
C15 C12 C9 111.7(7)
C14 C12 C13 108.5(8)
C15 C12 C13 109.0(8)
C9 C12 C13 109.9(6)
C12 C13 H13A 109.5
C12 C13 H13B 109.5
H13A C13 H13B 109.5
C12 C13 H13C 109.5
H13A C13 H13C 109.5
H13B C13 H13C 109.5
C12 C14 H14A 109.5
C12 C14 H14B 109.5
H14A C14 H14B 109.5
C12 C14 H14C 109.5
H14A C14 H14C 109.5
H14B C14 H14C 109.5
C12 C15 H15A 109.5
C12 C15 H15B 109.5
H15A C15 H15B 109.5
C12 C15 H15C 109.5
H15A C15 H15C 109.5
H15B C15 H15C 109.5
N2 C16 C21 116.8(7)
N2 C16 C17 123.3(7)
C21 C16 C17 119.8(7)
C18 C17 C16 119.5(7)
C18 C17 H17 120.2
C16 C17 H17 120.2
C19 C18 C17 120.3(7)
C19 C18 H18 119.9
C17 C18 H18 119.9
C18 C19 C20 120.3(7)
C18 C19 H19 119.9
C20 C19 H19 119.9
C19 C20 C21 120.3(8)
C19 C20 H20 119.8
C21 C20 H20 119.8
C16 C21 N3 114.9(6)
C16 C21 C20 119.7(7)
N3 C21 C20 125.3(7)
N3 C22 C23 119.4(7)
N3 C22 C34 121.6(8)
C23 C22 C34 118.9(7)
C22 C23 C24 123.1(7)
C22 C23 C28 117.8(7)
C24 C23 C28 119.1(8)
C25 C24 C23 121.1(8)
C25 C24 H24 119.4
C23 C24 H24 119.4
C24 C25 C26 120.7(8)
C24 C25 H25 119.7
C26 C25 H25 119.7
C27 C26 C25 119.6(8)
C27 C26 H26 120.2
C25 C26 H26 120.2
C26 C27 C28 121.3(8)
C26 C27 H27 119.3
C28 C27 H27 119.3
N4 C28 C27 118.4(8)
N4 C28 C23 123.5(8)
C27 C28 C23 118.1(7)
N4 C29 C30 118.7(8)
N4 C29 C34 124.2(7)
C30 C29 C34 117.1(9)
C31 C30 C29 121.8(8)
C31 C30 H30 119.1
C29 C30 H30 119.1
C30 C31 C32 120.1(8)
C30 C31 H31 120
C32 C31 H31 120
C33 C32 C31 121.2(9)
C33 C32 H32 119.4
C31 C32 H32 119.4
C32 C33 C34 120.6(8)
C32 C33 H33 119.7
C34 C33 H33 119.7
C22 C34 C33 123.5(7)
C22 C34 C29 117.3(8)
C33 C34 C29 119.2(7)
C1 N1 C5 118.8(6)
C1 N1 Au1 126.0(5)
C5 N1 Au1 115.2(5)
C16 N2 Au1 115.8(5)
C16 N2 H100 127(7)
Au1 N2 H100 117(7)
C22 N3 C21 117.9(6)
C22 N3 Au1 129.9(5)
C21 N3 Au1 112.1(5)
C29 N4 C28 118.2(7)
N2 Au1 C11 95.1(3)
N2 Au1 N1 175.3(3)
C11 Au1 N1 80.9(3)
N2 Au1 N3 80.4(3)
C11 Au1 N3 172.9(2)
N1 Au1 N3 103.9(2)
Cl2 C35 Cl1 112.1(8)
Cl2 C35 H35A 109.2
Cl1 C35 H35A 109.2
Cl2 C35 H35B 109.2
Cl1 C35 H35B 109.2
H35A C35 H35B 107.9

loop_
_geom_bond_atom_site_label_1
_geom_bond_atom_site_label_2
_geom_bond_distance
C1 N1 1.353(9)
C1 C2 1.383(11)
C1 H1 0.95
C2 C3 1.390(12)
C2 H2 0.95
C3 C4 1.373(11)
C3 H3 0.95
C4 C5 1.392(10)
C4 H4 0.95
C5 N1 1.362(9)
C5 C6 1.476(11)
C6 C11 1.403(10)
C6 C7 1.403(10)
C7 C8 1.380(11)
C7 H7 0.95
C8 C9 1.408(11)
C8 H8 0.95
C9 C10 1.393(10)
C9 C12 1.534(10)
C10 C11 1.401(10)
C10 H10 0.95
C11 Au1 2.015(7)
C12 C14 1.526(15)
C12 C15 1.526(13)
C12 C13 1.534(12)
C13 H13A 0.98
C13 H13B 0.98
C13 H13C 0.98
C14 H14A 0.98
C14 H14B 0.98
C14 H14C 0.98
C15 H15A 0.98
C15 H15B 0.98
C15 H15C 0.98
C16 N2 1.381(9)
C16 C21 1.396(11)
C16 C17 1.409(10)
C17 C18 1.403(11)
C17 H17 0.95
C18 C19 1.379(12)
C18 H18 0.95
C19 C20 1.393(11)
C19 H19 0.95
C20 C21 1.398(10)
C20 H20 0.95
C21 N3 1.397(9)
C22 N3 1.392(10)
C22 C23 1.419(12)
C22 C34 1.420(10)
C23 C24 1.422(10)
C23 C28 1.441(11)
C24 C25 1.353(12)
C24 H24 0.95
C25 C26 1.435(12)
C25 H25 0.95
C26 C27 1.373(12)
C26 H26 0.95
C27 C28 1.426(13)
C27 H27 0.95
C28 N4 1.346(10)
C29 N4 1.329(12)
C29 C30 1.437(11)
C29 C34 1.445(11)
C30 C31 1.349(14)
C30 H30 0.95
C31 C32 1.419(13)
C31 H31 0.95
C32 C33 1.350(11)
C32 H32 0.95
C33 C34 1.422(13)
C33 H33 0.95
N1 Au1 2.063(6)
N2 Au1 1.958(7)
N2 H100 0.72(9)
N3 Au1 2.081(6)
C35 Cl2 1.664(14)
C35 Cl1 1.762(13)
C35 H35A 0.99
C35 H35B 0.99
